data_7023500
loop_
_publ_author_name
'Li, Yan'
'Wang, Jinjin'
'Wu, Yile'
'Zhu, Hongping'
'Samuel, Prinson P.'
'Roesky, Herbert W.'

_publ_section_title
;
 Synthesis of metallasiloxanes of group 13-15 and their application in
 catalysis.
;
_journal_issue 37
_journal_name_full 'Dalton transactions (Cambridge, England : 2003)'
_journal_page_first 13715
_journal_page_last 13722
_journal_paper_doi 10.1039/c3dt51408k
_journal_volume 42
_journal_year 2013
_chemical_formula_sum 'C40 H78 Bi2 N4 O4 Si4'
_chemical_formula_weight 1209.38
_chemical_name_systematic
; 
 ? 
;
_space_group_IT_number 2
_symmetry_cell_setting triclinic
_symmetry_space_group_name_Hall '-P 1'
_symmetry_space_group_name_H-M 'P -1'
_atom_sites_solution_hydrogens geom
_atom_sites_solution_primary direct
_atom_sites_solution_secondary difmap
_audit_creation_method SHELXL-97
_cell_angle_alpha 111.32(2)
_cell_angle_beta 97.198(19)
_cell_angle_gamma 101.63(2)
_cell_formula_units_Z 1
_cell_length_a 9.819(2)
_cell_length_b 11.045(3)
_cell_length_c 13.189(3)
_cell_measurement_reflns_used 1754
_cell_measurement_temperature 173(2)
_cell_measurement_theta_max 29.0122
_cell_measurement_theta_min 2.8651
_cell_volume 1273.8(6)
_computing_cell_refinement CrysAlisPro
_computing_data_collection CrysAlisPro
_computing_data_reduction CrysAlisPro
_computing_molecular_graphics 'Bruker SHELXTL'
_computing_publication_material 'Bruker SHELXTL'
_computing_structure_refinement 'SHELXL-97 (Sheldrick, 1997)'
_computing_structure_solution 'SHELXS-97 (Sheldrick, 1990)'
_diffrn_ambient_temperature 173(2)
_diffrn_detector_area_resol_mean 16.1903
_diffrn_measured_fraction_theta_full 0.991
_diffrn_measured_fraction_theta_max 0.991
_diffrn_measurement_device_type 'Xcalibur, Sapphire3, Gemini ultra'
_diffrn_measurement_method 'phi and omega scans'
_diffrn_radiation_monochromator graphite
_diffrn_radiation_source 'Enhance (Mo) X-ray Source'
_diffrn_radiation_type MoK\a
_diffrn_radiation_wavelength 0.71073
_diffrn_reflns_av_R_equivalents 0.1256
_diffrn_reflns_av_unetI/netI 0.2156
_diffrn_reflns_limit_h_max 12
_diffrn_reflns_limit_h_min -12
_diffrn_reflns_limit_k_max 13
_diffrn_reflns_limit_k_min -13
_diffrn_reflns_limit_l_max 16
_diffrn_reflns_limit_l_min -16
_diffrn_reflns_number 8581
_diffrn_reflns_theta_full 26.00
_diffrn_reflns_theta_max 26.00
_diffrn_reflns_theta_min 2.87
_exptl_absorpt_coefficient_mu 7.030
_exptl_absorpt_correction_T_max 0.7201
_exptl_absorpt_correction_T_min 0.3337
_exptl_absorpt_correction_type multi-scan
_exptl_absorpt_process_details empirical
_exptl_crystal_colour light-yellow
_exptl_crystal_density_diffrn 1.576
_exptl_crystal_density_meas ?
_exptl_crystal_density_method 'not measured'
_exptl_crystal_description block
_exptl_crystal_F_000 600
_exptl_crystal_size_max 0.20
_exptl_crystal_size_mid 0.10
_exptl_crystal_size_min 0.05
_refine_diff_density_max 2.393
_refine_diff_density_min -1.479
_refine_diff_density_rms 0.257
_refine_ls_extinction_method none
_refine_ls_goodness_of_fit_ref 0.956
_refine_ls_hydrogen_treatment 'refined in a riding mode to the carrier atom'
_refine_ls_matrix_type full
_refine_ls_number_parameters 284
_refine_ls_number_reflns 4957
_refine_ls_number_restraints 187
_refine_ls_restrained_S_all 0.938
_refine_ls_R_factor_all 0.1278
_refine_ls_R_factor_gt 0.0800
_refine_ls_shift/su_max 0.019
_refine_ls_shift/su_mean 0.001
_refine_ls_structure_factor_coef Fsqd
_refine_ls_weighting_details 'calc w=1/[\s^2^(Fo^2^)+(0.0000P)^2^+0.0000P] where P=(Fo^2^+2Fc^2^)/3'
_refine_ls_weighting_scheme calc
_refine_ls_wR_factor_gt 0.1335
_refine_ls_wR_factor_ref 0.1537
_reflns_number_gt 3407
_reflns_number_total 4957
_reflns_threshold_expression >2sigma(I)
_cod_data_source_file c3dt51408k.txt
_cod_data_source_block compound_1
_cod_depositor_comments
;
The following automatic conversions were performed:

'_symmetry_cell_setting' value 'Triclinic' changed to 'triclinic'
according to /home/saulius/struct/CIF-dictionaries/cif_core.dic
dictionary named 'cif_core.dic' version 2.4.2 from 2011-04-26.

Automatic conversion script
Id: cif_fix_values 1891 2012-01-12 08:04:46Z andrius 

The following automatic conversions were performed:

'_exptl_crystal_density_meas' value 'not measured' was changed to '?'
- the value is perceived as not measured.

Automatic conversion script
Id: cif_fix_values 3008 2015-01-20 13:52:24Z robertas 
;
_cod_original_cell_volume 1273.9(5)
_cod_original_sg_symbol_H-M P-1
_cod_database_code 7023500

loop_
_symmetry_equiv_pos_as_xyz
'x, y, z'
'-x, -y, -z'

loop_
_atom_site_label
_atom_site_type_symbol
_atom_site_fract_x
_atom_site_fract_y
_atom_site_fract_z
_atom_site_U_iso_or_equiv
_atom_site_adp_type
_atom_site_occupancy
_atom_site_symmetry_multiplicity
_atom_site_calc_flag
_atom_site_refinement_flags
_atom_site_disorder_assembly
_atom_site_disorder_group
Bi1 Bi -0.42211(6) 0.24544(5) -0.45425(5) 0.02457(18) Uani 1 1 d . . .
Si1 Si -0.2897(4) 0.0182(4) -0.3805(3) 0.0218(9) Uani 1 1 d . . .
Si2 Si -0.1796(5) 0.0663(4) -0.1357(3) 0.0300(10) Uani 1 1 d . . .
O1 O -0.4344(10) -0.0995(9) -0.4042(8) 0.035(3) Uani 1 1 d . . .
O2 O -0.3077(9) 0.1093(8) -0.4541(7) 0.027(2) Uiso 1 1 d . . .
N1 N -0.3009(14) 0.3216(10) -0.5478(9) 0.036(3) Uani 1 1 d D . .
N2 N -0.2484(11) 0.1196(10) -0.2380(8) 0.020(2) Uiso 1 1 d . . .
C1 C -0.268(6) 0.459(2) -0.537(4) 0.049(4) Uani 0.41(4) 1 d PDU A 2
H1B H -0.1665 0.4881 -0.5386 0.059 Uiso 0.41(4) 1 calc PR A 2
H1C H -0.2808 0.5168 -0.4628 0.059 Uiso 0.41(4) 1 calc PR A 2
C2 C -0.360(4) 0.484(5) -0.628(4) 0.050(4) Uani 0.41(4) 1 d PDU A 2
H2A H -0.3464 0.5814 -0.6057 0.075 Uiso 0.41(4) 1 calc PR A 2
H2B H -0.4606 0.4406 -0.6366 0.075 Uiso 0.41(4) 1 calc PR A 2
H2C H -0.3309 0.4462 -0.6986 0.075 Uiso 0.41(4) 1 calc PR A 2
C1A C -0.252(4) 0.4685(18) -0.501(3) 0.047(4) Uani 0.59(4) 1 d PDU A 1
H1AA H -0.1515 0.4956 -0.5065 0.057 Uiso 0.59(4) 1 calc PR A 1
H1AB H -0.2556 0.5040 -0.4216 0.057 Uiso 0.59(4) 1 calc PR A 1
C2A C -0.341(3) 0.533(3) -0.561(3) 0.049(4) Uani 0.59(4) 1 d PDU A 1
H2AA H -0.3315 0.6264 -0.5107 0.074 Uiso 0.59(4) 1 calc PR A 1
H2AB H -0.4414 0.4818 -0.5825 0.074 Uiso 0.59(4) 1 calc PR A 1
H2AC H -0.3067 0.5322 -0.6279 0.074 Uiso 0.59(4) 1 calc PR A 1
C10 C -0.1423(15) -0.0605(14) -0.4177(10) 0.032(4) Uani 1 1 d . . .
H10A H -0.1672 -0.1201 -0.4971 0.049 Uiso 1 1 calc R . .
H10B H -0.1274 -0.1130 -0.3733 0.049 Uiso 1 1 calc R . .
H10C H -0.0547 0.0102 -0.4022 0.049 Uiso 1 1 calc R . .
C3 C -0.304(4) 0.242(5) -0.6633(19) 0.049(4) Uani 0.53(7) 1 d PDU A 2
H3A H -0.3241 0.2902 -0.7111 0.059 Uiso 0.53(7) 1 calc PR A 2
H3B H -0.3764 0.1539 -0.6915 0.059 Uiso 0.53(7) 1 calc PR A 2
C4 C -0.152(4) 0.223(4) -0.659(3) 0.049(4) Uani 0.53(7) 1 d PDU A 2
H4A H -0.1347 0.1915 -0.7348 0.074 Uiso 0.53(7) 1 calc PR A 2
H4B H -0.1432 0.1560 -0.6281 0.074 Uiso 0.53(7) 1 calc PR A 2
H4C H -0.0826 0.3090 -0.6122 0.074 Uiso 0.53(7) 1 calc PR A 2
C3A C -0.269(6) 0.232(5) -0.649(3) 0.049(4) Uani 0.47(7) 1 d PDU A 1
H3AA H -0.3339 0.2322 -0.7132 0.059 Uiso 0.47(7) 1 calc PR A 1
H3AB H -0.2952 0.1399 -0.6515 0.059 Uiso 0.47(7) 1 calc PR A 1
C4A C -0.117(5) 0.258(5) -0.671(4) 0.050(4) Uani 0.47(7) 1 d PDU A 1
H4AA H -0.1129 0.1853 -0.7396 0.075 Uiso 0.47(7) 1 calc PR A 1
H4AB H -0.0489 0.2616 -0.6082 0.075 Uiso 0.47(7) 1 calc PR A 1
H4AC H -0.0917 0.3444 -0.6789 0.075 Uiso 0.47(7) 1 calc PR A 1
C11 C -0.2625(14) 0.2562(13) -0.2056(11) 0.026(3) Uani 1 1 d . . .
C12 C -0.1512(15) 0.3582(12) -0.2101(11) 0.026(3) Uani 1 1 d U . .
C13 C -0.1730(16) 0.4841(13) -0.1896(12) 0.033(3) Uani 1 1 d U . .
H13A H -0.1013 0.5521 -0.1950 0.040 Uiso 1 1 calc R . .
C14 C -0.2963(16) 0.5126(14) -0.1616(11) 0.034(3) Uani 1 1 d U . .
H14A H -0.3101 0.5993 -0.1486 0.041 Uiso 1 1 calc R . .
C15 C -0.3999(16) 0.4154(14) -0.1524(12) 0.035(4) Uani 1 1 d U . .
H15A H -0.4815 0.4389 -0.1279 0.042 Uiso 1 1 calc R . .
C16 C -0.3907(15) 0.2864(14) -0.1769(11) 0.028(3) Uani 1 1 d U . .
C17 C -0.215(2) 0.1628(17) 0.0024(12) 0.060(6) Uani 1 1 d . . .
H17A H -0.2362 0.2461 0.0029 0.090 Uiso 1 1 calc R . .
H17B H -0.1315 0.1852 0.0612 0.090 Uiso 1 1 calc R . .
H17C H -0.2973 0.1079 0.0157 0.090 Uiso 1 1 calc R . .
C18 C 0.0131(19) 0.0874(19) -0.1144(16) 0.069(6) Uani 1 1 d . . .
H18A H 0.0402 0.0594 -0.1869 0.104 Uiso 1 1 calc R . .
H18B H 0.0394 0.0318 -0.0759 0.104 Uiso 1 1 calc R . .
H18C H 0.0630 0.1824 -0.0692 0.104 Uiso 1 1 calc R . .
C19 C -0.2685(18) -0.1171(15) -0.1779(13) 0.054(5) Uani 1 1 d . . .
H19A H -0.2529 -0.1694 -0.2513 0.081 Uiso 1 1 calc R . .
H19B H -0.3710 -0.1297 -0.1816 0.081 Uiso 1 1 calc R . .
H19C H -0.2282 -0.1479 -0.1229 0.081 Uiso 1 1 calc R . .
C121 C -0.0083(15) 0.3326(15) -0.2325(12) 0.035(4) Uani 1 1 d . . .
H12A H -0.0111 0.2375 -0.2438 0.042 Uiso 1 1 calc R . .
C122 C 0.021(2) 0.3533(18) -0.3380(15) 0.065(6) Uani 1 1 d . . .
H12B H 0.1063 0.3245 -0.3566 0.098 Uiso 1 1 calc R . .
H12C H 0.0369 0.4490 -0.3242 0.098 Uiso 1 1 calc R . .
H12D H -0.0606 0.2997 -0.4002 0.098 Uiso 1 1 calc R . .
C123 C 0.1159(17) 0.4279(16) -0.1357(13) 0.051(5) Uani 1 1 d . . .
H12E H 0.1025 0.4140 -0.0679 0.077 Uiso 1 1 calc R . .
H12F H 0.1192 0.5215 -0.1236 0.077 Uiso 1 1 calc R . .
H12G H 0.2054 0.4092 -0.1535 0.077 Uiso 1 1 calc R . .
C261 C -0.5142(16) 0.1793(14) -0.1716(12) 0.037(4) Uani 1 1 d . . .
H26A H -0.4803 0.0977 -0.1784 0.044 Uiso 1 1 calc R . .
C262 C -0.5615(18) 0.2294(16) -0.0614(12) 0.050(5) Uani 1 1 d . . .
H26B H -0.6411 0.1596 -0.0616 0.075 Uiso 1 1 calc R . .
H26C H -0.5922 0.3113 -0.0521 0.075 Uiso 1 1 calc R . .
H26D H -0.4819 0.2497 0.0002 0.075 Uiso 1 1 calc R . .
C263 C -0.6391(15) 0.1388(15) -0.2696(12) 0.037(4) Uani 1 1 d . . .
H26E H -0.7134 0.0641 -0.2706 0.055 Uiso 1 1 calc R . .
H26F H -0.6060 0.1104 -0.3396 0.055 Uiso 1 1 calc R . .
H26G H -0.6780 0.2160 -0.2616 0.055 Uiso 1 1 calc R . .

loop_
_atom_site_aniso_label
_atom_site_aniso_U_11
_atom_site_aniso_U_22
_atom_site_aniso_U_33
_atom_site_aniso_U_23
_atom_site_aniso_U_13
_atom_site_aniso_U_12
Bi1 0.0275(3) 0.0202(3) 0.0233(3) 0.0076(2) 0.0068(2) 0.0020(2)
Si1 0.023(2) 0.021(2) 0.016(2) 0.0021(16) 0.0047(17) 0.0035(16)
Si2 0.034(2) 0.032(2) 0.027(2) 0.017(2) 0.0035(19) 0.0060(19)
O1 0.027(6) 0.036(6) 0.031(6) 0.006(5) 0.013(5) -0.002(5)
N1 0.059(9) 0.017(6) 0.038(8) 0.016(6) 0.013(7) 0.011(6)
C1 0.046(9) 0.060(8) 0.045(9) 0.027(7) 0.022(8) 0.004(7)
C2 0.047(9) 0.061(8) 0.045(9) 0.026(7) 0.021(8) 0.003(7)
C1A 0.044(9) 0.060(8) 0.044(9) 0.029(7) 0.023(8) 0.002(6)
C2A 0.046(9) 0.061(8) 0.045(9) 0.027(7) 0.021(8) 0.004(7)
C10 0.031(8) 0.052(10) 0.016(8) 0.010(7) 0.003(6) 0.025(8)
C3 0.046(9) 0.061(8) 0.043(8) 0.026(7) 0.022(8) 0.003(7)
C4 0.047(9) 0.060(8) 0.044(8) 0.027(7) 0.022(8) 0.003(7)
C3A 0.046(9) 0.060(8) 0.044(8) 0.027(7) 0.022(8) 0.003(7)
C4A 0.046(9) 0.061(8) 0.045(9) 0.026(7) 0.021(8) 0.003(7)
C11 0.028(8) 0.032(8) 0.017(7) 0.006(7) 0.005(6) 0.016(7)
C12 0.036(8) 0.012(6) 0.016(7) -0.006(6) 0.007(7) -0.003(5)
C13 0.046(8) 0.023(6) 0.041(9) 0.024(7) 0.016(8) 0.004(6)
C14 0.042(8) 0.024(6) 0.028(8) 0.005(7) -0.001(7) 0.007(5)
C15 0.040(8) 0.038(7) 0.032(9) 0.012(7) 0.017(8) 0.018(6)
C16 0.034(8) 0.037(6) 0.024(8) 0.022(7) 0.013(7) 0.008(6)
C17 0.106(17) 0.053(11) 0.033(10) 0.024(9) 0.000(10) 0.039(11)
C18 0.059(13) 0.104(15) 0.083(14) 0.081(13) 0.016(11) 0.019(12)
C19 0.053(12) 0.055(11) 0.052(11) 0.032(10) -0.008(9) 0.003(9)
C121 0.033(9) 0.037(9) 0.036(9) 0.018(8) 0.008(7) 0.003(7)
C122 0.060(13) 0.083(14) 0.063(13) 0.039(11) 0.027(11) 0.016(11)
C123 0.035(10) 0.061(12) 0.056(12) 0.020(10) 0.001(9) 0.023(9)
C261 0.044(10) 0.033(9) 0.041(10) 0.016(8) 0.029(9) 0.012(8)
C262 0.046(11) 0.061(12) 0.039(10) 0.014(9) 0.019(9) 0.012(9)
C263 0.025(8) 0.043(9) 0.034(9) 0.008(8) 0.005(7) 0.004(7)

loop_
_atom_type_symbol
_atom_type_description
_atom_type_scat_dispersion_real
_atom_type_scat_dispersion_imag
_atom_type_scat_source
C C 0.0033 0.0016 'International Tables Vol C Tables 4.2.6.8 and 6.1.1.4'
H H 0.0000 0.0000 'International Tables Vol C Tables 4.2.6.8 and 6.1.1.4'
N N 0.0061 0.0033 'International Tables Vol C Tables 4.2.6.8 and 6.1.1.4'
O O 0.0106 0.0060 'International Tables Vol C Tables 4.2.6.8 and 6.1.1.4'
Si Si 0.0817 0.0704 'International Tables Vol C Tables 4.2.6.8 and 6.1.1.4'
Bi Bi -4.1077 10.2566 'International Tables Vol C Tables 4.2.6.8 and 6.1.1.4'

loop_
_geom_angle_atom_site_label_1
_geom_angle_atom_site_label_2
_geom_angle_atom_site_label_3
_geom_angle
_geom_angle_site_symmetry_1
_geom_angle_site_symmetry_3
O2 Bi1 O1 89.7(4) . 2_454
O2 Bi1 N1 93.5(4) . .
O1 Bi1 N1 92.6(4) 2_454 .
O1 Si1 O2 112.6(6) . .
O1 Si1 N2 106.9(5) . .
O2 Si1 N2 110.6(5) . .
O1 Si1 C10 109.3(6) . .
O2 Si1 C10 107.8(6) . .
N2 Si1 C10 109.5(6) . .
N2 Si2 C18 113.9(7) . .
N2 Si2 C17 110.9(6) . .
C18 Si2 C17 106.7(9) . .
N2 Si2 C19 109.2(7) . .
C18 Si2 C19 107.8(9) . .
C17 Si2 C19 108.2(8) . .
Si1 O1 Bi1 135.2(5) . 2_454
Si1 O2 Bi1 134.9(5) . .
C1 N1 C3 105(3) . .
C1 N1 C1A 17(2) . .
C3 N1 C1A 121(3) . .
C1 N1 C3A 112(3) . .
C3 N1 C3A 16(3) . .
C1A N1 C3A 125(3) . .
C1 N1 Bi1 125(2) . .
C3 N1 Bi1 122(2) . .
C1A N1 Bi1 113.9(15) . .
C3A N1 Bi1 122(2) . .
C11 N2 Si1 117.0(9) . .
C11 N2 Si2 120.1(8) . .
Si1 N2 Si2 122.7(6) . .
N1 C1 C2 114(3) . .
N1 C1 H1B 108.6 . .
C2 C1 H1B 108.6 . .
N1 C1 H1C 108.6 . .
C2 C1 H1C 108.6 . .
H1B C1 H1C 107.6 . .
C1 C2 H2A 109.5 . .
C1 C2 H2B 109.5 . .
H2A C2 H2B 109.5 . .
C1 C2 H2C 109.5 . .
H2A C2 H2C 109.5 . .
H2B C2 H2C 109.5 . .
N1 C1A C2A 113(2) . .
N1 C1A H1AA 108.9 . .
C2A C1A H1AA 108.9 . .
N1 C1A H1AB 108.9 . .
C2A C1A H1AB 108.9 . .
H1AA C1A H1AB 107.7 . .
Si1 C10 H10A 109.5 . .
Si1 C10 H10B 109.5 . .
H10A C10 H10B 109.5 . .
Si1 C10 H10C 109.5 . .
H10A C10 H10C 109.5 . .
H10B C10 H10C 109.5 . .
N1 C3 C4 103(3) . .
N1 C3 H3A 111.1 . .
C4 C3 H3A 111.1 . .
N1 C3 H3B 111.1 . .
C4 C3 H3B 111.2 . .
H3A C3 H3B 109.1 . .
C3 C4 H4A 109.5 . .
C3 C4 H4B 109.4 . .
H4A C4 H4B 109.5 . .
C3 C4 H4C 109.5 . .
H4A C4 H4C 109.5 . .
H4B C4 H4C 109.5 . .
N1 C3A C4A 120(3) . .
N1 C3A H3AA 107.2 . .
C4A C3A H3AA 107.2 . .
N1 C3A H3AB 107.2 . .
C4A C3A H3AB 107.2 . .
H3AA C3A H3AB 106.8 . .
C12 C11 C16 120.0(13) . .
C12 C11 N2 119.5(11) . .
C16 C11 N2 120.4(12) . .
C13 C12 C11 118.4(12) . .
C13 C12 C121 120.0(12) . .
C11 C12 C121 121.6(12) . .
C14 C13 C12 121.2(13) . .
C14 C13 H13A 119.4 . .
C12 C13 H13A 119.4 . .
C13 C14 C15 119.8(14) . .
C13 C14 H14A 120.1 . .
C15 C14 H14A 120.1 . .
C16 C15 C14 122.9(13) . .
C16 C15 H15A 118.5 . .
C14 C15 H15A 118.5 . .
C15 C16 C11 117.5(13) . .
C15 C16 C261 120.7(12) . .
C11 C16 C261 121.8(13) . .
Si2 C17 H17A 109.5 . .
Si2 C17 H17B 109.5 . .
H17A C17 H17B 109.5 . .
Si2 C17 H17C 109.5 . .
H17A C17 H17C 109.5 . .
H17B C17 H17C 109.5 . .
Si2 C18 H18A 109.5 . .
Si2 C18 H18B 109.5 . .
H18A C18 H18B 109.5 . .
Si2 C18 H18C 109.5 . .
H18A C18 H18C 109.5 . .
H18B C18 H18C 109.5 . .
Si2 C19 H19A 109.5 . .
Si2 C19 H19B 109.5 . .
H19A C19 H19B 109.5 . .
Si2 C19 H19C 109.5 . .
H19A C19 H19C 109.5 . .
H19B C19 H19C 109.5 . .
C123 C121 C12 111.9(12) . .
C123 C121 C122 107.5(13) . .
C12 C121 C122 110.9(14) . .
C123 C121 H12A 108.8 . .
C12 C121 H12A 108.8 . .
C122 C121 H12A 108.8 . .
C121 C122 H12B 109.5 . .
C121 C122 H12C 109.5 . .
H12B C122 H12C 109.5 . .
C121 C122 H12D 109.5 . .
H12B C122 H12D 109.5 . .
H12C C122 H12D 109.5 . .
C121 C123 H12E 109.5 . .
C121 C123 H12F 109.5 . .
H12E C123 H12F 109.5 . .
C121 C123 H12G 109.5 . .
H12E C123 H12G 109.5 . .
H12F C123 H12G 109.5 . .
C262 C261 C263 110.5(12) . .
C262 C261 C16 111.8(12) . .
C263 C261 C16 109.6(13) . .
C262 C261 H26A 108.3 . .
C263 C261 H26A 108.3 . .
C16 C261 H26A 108.3 . .
C261 C262 H26B 109.5 . .
C261 C262 H26C 109.5 . .
H26B C262 H26C 109.5 . .
C261 C262 H26D 109.5 . .
H26B C262 H26D 109.5 . .
H26C C262 H26D 109.5 . .
C261 C263 H26E 109.5 . .
C261 C263 H26F 109.5 . .
H26E C263 H26F 109.5 . .
C261 C263 H26G 109.5 . .
H26E C263 H26G 109.5 . .
H26F C263 H26G 109.5 . .

loop_
_geom_bond_atom_site_label_1
_geom_bond_atom_site_label_2
_geom_bond_distance
_geom_bond_site_symmetry_2
Bi1 O2 2.051(9) .
Bi1 O1 2.075(9) 2_454
Bi1 N1 2.089(11) .
Si1 O1 1.629(9) .
Si1 O2 1.650(10) .
Si1 N2 1.745(10) .
Si1 C10 1.862(13) .
Si2 N2 1.771(12) .
Si2 C18 1.832(18) .
Si2 C17 1.864(15) .
Si2 C19 1.875(15) .
O1 Bi1 2.075(9) 2_454
N1 C1 1.438(19) .
N1 C3 1.449(18) .
N1 C1A 1.459(17) .
N1 C3A 1.461(18) .
N2 C11 1.451(16) .
C1 C2 1.549(19) .
C1 H1B 0.9900 .
C1 H1C 0.9900 .
C2 H2A 0.9800 .
C2 H2B 0.9800 .
C2 H2C 0.9800 .
C1A C2A 1.542(18) .
C1A H1AA 0.9900 .
C1A H1AB 0.9900 .
C2A H2AA 0.9800 .
C2A H2AB 0.9800 .
C2A H2AC 0.9800 .
C10 H10A 0.9800 .
C10 H10B 0.9800 .
C10 H10C 0.9800 .
C3 C4 1.541(19) .
C3 H3A 0.9900 .
C3 H3B 0.9900 .
C4 H4A 0.9800 .
C4 H4B 0.9800 .
C4 H4C 0.9800 .
C3A C4A 1.548(19) .
C3A H3AA 0.9900 .
C3A H3AB 0.9900 .
C4A H4AA 0.9800 .
C4A H4AB 0.9800 .
C4A H4AC 0.9800 .
C11 C12 1.427(18) .
C11 C16 1.427(18) .
C12 C13 1.384(18) .
C12 C121 1.530(19) .
C13 C14 1.372(19) .
C13 H13A 0.9500 .
C14 C15 1.373(19) .
C14 H14A 0.9500 .
C15 C16 1.366(18) .
C15 H15A 0.9500 .
C16 C261 1.542(18) .
C17 H17A 0.9800 .
C17 H17B 0.9800 .
C17 H17C 0.9800 .
C18 H18A 0.9800 .
C18 H18B 0.9800 .
C18 H18C 0.9800 .
C19 H19A 0.9800 .
C19 H19B 0.9800 .
C19 H19C 0.9800 .
C121 C123 1.53(2) .
C121 C122 1.54(2) .
C121 H12A 1.0000 .
C122 H12B 0.9800 .
C122 H12C 0.9800 .
C122 H12D 0.9800 .
C123 H12E 0.9800 .
C123 H12F 0.9800 .
C123 H12G 0.9800 .
C261 C262 1.523(17) .
C261 C263 1.53(2) .
C261 H26A 1.0000 .
C262 H26B 0.9800 .
C262 H26C 0.9800 .
C262 H26D 0.9800 .
C263 H26E 0.9800 .
C263 H26F 0.9800 .
C263 H26G 0.9800 .
